data_1520666
loop_
_publ_author_name
'Sasamori, Takahiro'
'Sugahara, Tomohiro'
'Agou, Tomohiro'
'Sugamata, Koh'
'Guo, Jing-Dong'
'Nagase, Shigeru'
'Tokitoh, Norihiro'

_publ_section_title
;
 Reaction of a diaryldigermyne with ethylene
;
_journal_issue 10
_journal_name_full 'Chem. Sci.'
_journal_page_first 5526
_journal_paper_doi 10.1039/C5SC01266J
_journal_volume 6
_journal_year 2015
_chemical_formula_moiety 'C66 H146 Ge2 Si14, 2 (C7H8)'
_chemical_formula_sum 'C80 H162 Ge2 Si14'
_chemical_formula_weight 1662.54
_chemical_name_systematic
; 
 ? 
;
_space_group_IT_number 14
_symmetry_cell_setting monoclinic
_symmetry_Int_Tables_number 14
_symmetry_space_group_name_Hall '-P 2yab'
_symmetry_space_group_name_H-M 'P 1 21/a 1'
_atom_sites_solution_hydrogens geom
_atom_sites_solution_primary direct
_atom_sites_solution_secondary difmap
_audit_creation_method SHELXL-97
_audit_update_record
;
2015-03-17 deposited with the CCDC.
2015-06-24 downloaded from the CCDC.
;
_cell_angle_alpha 90.00
_cell_angle_beta 103.2478(7)
_cell_angle_gamma 90.00
_cell_formula_units_Z 2
_cell_length_a 12.7486(2)
_cell_length_b 20.8969(4)
_cell_length_c 18.9393(3)
_cell_measurement_temperature 103(2)
_cell_measurement_theta_max 26.0
_cell_measurement_theta_min 1.91
_cell_volume 4911.28(15)
_computing_cell_refinement HKL2000
_computing_data_collection CrystalClear
_computing_data_reduction HKL2000
_computing_molecular_graphics 'Yadokari-XG 2011 (Wakita Nemoto et al., 2011)'
_computing_publication_material 'Yadokari-XG 2011 (Wakita,Nemoto et al., 2011)'
_computing_structure_refinement 'SHELXL-97 (Sheldrick, 1997)'
_computing_structure_solution SIR2004
_diffrn_ambient_temperature 103(2)
_diffrn_measured_fraction_theta_full 0.999
_diffrn_measured_fraction_theta_max 0.999
_diffrn_measurement_device_type 'Rigaku VariMax Saturn'
_diffrn_measurement_method \w
_diffrn_radiation_monochromator Confocal
_diffrn_radiation_source 'rotating-anode X-ray tube'
_diffrn_radiation_type MoK\a
_diffrn_radiation_wavelength 0.71075
_diffrn_reflns_av_R_equivalents 0.0515
_diffrn_reflns_av_sigmaI/netI 0.0328
_diffrn_reflns_limit_h_max 15
_diffrn_reflns_limit_h_min -15
_diffrn_reflns_limit_k_max 25
_diffrn_reflns_limit_k_min -25
_diffrn_reflns_limit_l_max 23
_diffrn_reflns_limit_l_min -23
_diffrn_reflns_number 44247
_diffrn_reflns_theta_full 26.00
_diffrn_reflns_theta_max 26.00
_diffrn_reflns_theta_min 1.91
_exptl_absorpt_coefficient_mu 0.819
_exptl_absorpt_correction_T_max 0.9919
_exptl_absorpt_correction_T_min 0.9225
_exptl_absorpt_correction_type multi-scan
_exptl_absorpt_process_details
;
 MULABS - Empirical Correction for Absorption Anisotropy.
 Blessing, R. H., Acta Cryst., A51, 33-38 (1995).
;
_exptl_crystal_colour colorless
_exptl_crystal_density_diffrn 1.124
_exptl_crystal_density_method 'not measured'
_exptl_crystal_description prism
_exptl_crystal_F_000 1804
_exptl_crystal_size_max 0.10
_exptl_crystal_size_mid 0.02
_exptl_crystal_size_min 0.01
_refine_diff_density_max 0.575
_refine_diff_density_min -0.466
_refine_diff_density_rms 0.050
_refine_ls_extinction_method none
_refine_ls_goodness_of_fit_ref 1.051
_refine_ls_hydrogen_treatment constr
_refine_ls_matrix_type full
_refine_ls_number_parameters 555
_refine_ls_number_reflns 9642
_refine_ls_number_restraints 0
_refine_ls_restrained_S_all 1.051
_refine_ls_R_factor_all 0.0495
_refine_ls_R_factor_gt 0.0377
_refine_ls_shift/su_max 0.002
_refine_ls_shift/su_mean 0.000
_refine_ls_structure_factor_coef Fsqd
_refine_ls_weighting_details 'calc w=1/[\s^2^(Fo^2^)+(0.0412P)^2^+3.3946P] where P=(Fo^2^+2Fc^2^)/3'
_refine_ls_weighting_scheme calc
_refine_ls_wR_factor_gt 0.0902
_refine_ls_wR_factor_ref 0.0977
_reflns_number_gt 8023
_reflns_number_total 9642
_reflns_threshold_expression >2sigma(I)
_cod_data_source_file c5sc01266j2.cif
_cod_data_source_block comp11
_cod_depositor_comments 'Adding full bibliography for 1520665--1520667.cif.'
_cod_original_cell_volume 4911.27(14)
_cod_original_sg_symbol_Hall '-P 2yab '
_cod_original_sg_symbol_H-M P21/a
_cod_database_code 1520666

loop_
_symmetry_equiv_pos_as_xyz
'x, y, z'
'-x+1/2, y+1/2, -z'
'-x, -y, -z'
'x-1/2, -y-1/2, z'

loop_
_atom_site_label
_atom_site_type_symbol
_atom_site_fract_x
_atom_site_fract_y
_atom_site_fract_z
_atom_site_U_iso_or_equiv
_atom_site_adp_type
_atom_site_occupancy
_atom_site_symmetry_multiplicity
_atom_site_calc_flag
_atom_site_refinement_flags
_atom_site_disorder_assembly
_atom_site_disorder_group
Ge1 Ge 0.016792(18) 0.030797(12) 0.883863(12) 0.03085(8) Uani 1 1 d . . .
C1 C -0.0794(2) 0.10258(15) 0.86759(17) 0.0587(8) Uani 1 1 d . . .
H1 H -0.1001 0.1211 0.9106 0.070 Uiso 1 1 calc R . .
H2 H -0.0683 0.1347 0.8316 0.070 Uiso 1 1 calc R . .
C2 C -0.1342(2) 0.03906(15) 0.83762(15) 0.0503(7) Uani 1 1 d . . .
H3 H -0.1547 0.0341 0.7842 0.060 Uiso 1 1 calc R . .
H4 H -0.1865 0.0204 0.8632 0.060 Uiso 1 1 calc R . .
C3 C 0.0436(2) -0.00728(13) 0.98030(13) 0.0405(6) Uani 1 1 d . . .
H5 H 0.0498 -0.0543 0.9758 0.049 Uiso 1 1 calc R . .
H6 H 0.1132 0.0088 1.0094 0.049 Uiso 1 1 calc R . .
C4 C 0.12386(16) 0.01914(10) 0.82635(10) 0.0244(4) Uani 1 1 d . . .
C5 C 0.12010(15) -0.03570(9) 0.78270(10) 0.0235(4) Uani 1 1 d . . .
C6 C 0.19465(15) -0.04218(9) 0.73921(10) 0.0229(4) Uani 1 1 d . . .
H7 H 0.1902 -0.0789 0.7091 0.027 Uiso 1 1 calc R . .
C7 C 0.27553(15) 0.00293(9) 0.73802(10) 0.0214(4) Uani 1 1 d . A .
C8 C 0.27895(16) 0.05593(10) 0.78415(10) 0.0234(4) Uani 1 1 d . . .
H8 H 0.3331 0.0874 0.7851 0.028 Uiso 1 1 calc R . .
C9 C 0.20651(16) 0.06469(10) 0.82869(10) 0.0243(4) Uani 1 1 d . . .
C10 C 0.03740(17) -0.08851(10) 0.78268(12) 0.0282(4) Uani 1 1 d . . .
H9 H -0.0055 -0.0708 0.8162 0.034 Uiso 1 1 calc R . .
C11 C 0.35303(16) -0.00357(10) 0.68646(10) 0.0236(4) Uani 1 1 d . . .
C12 C 0.22040(17) 0.12141(11) 0.88089(11) 0.0311(5) Uani 1 1 d . . .
H10 H 0.1500 0.1223 0.8957 0.037 Uiso 1 1 calc R . .
Si1 Si -0.06743(5) -0.09508(3) 0.69423(4) 0.03531(15) Uani 1 1 d . . .
C13 C -0.0856(2) -0.01448(13) 0.65022(15) 0.0471(6) Uani 1 1 d . . .
H11 H -0.1526 -0.0140 0.6125 0.071 Uiso 1 1 calc R . .
H12 H -0.0245 -0.0054 0.6284 0.071 Uiso 1 1 calc R . .
H13 H -0.0892 0.0182 0.6867 0.071 Uiso 1 1 calc R . .
C14 C -0.1968(2) -0.12145(15) 0.71665(17) 0.0544(7) Uani 1 1 d . . .
H14 H -0.2133 -0.0933 0.7541 0.082 Uiso 1 1 calc R . .
H15 H -0.1892 -0.1656 0.7346 0.082 Uiso 1 1 calc R . .
H16 H -0.2553 -0.1192 0.6730 0.082 Uiso 1 1 calc R . .
C15 C -0.0353(2) -0.15343(13) 0.62669(15) 0.0489(7) Uani 1 1 d . . .
H17 H -0.0821 -0.1451 0.5788 0.073 Uiso 1 1 calc R . .
H18 H -0.0473 -0.1972 0.6418 0.073 Uiso 1 1 calc R . .
H19 H 0.0402 -0.1485 0.6242 0.073 Uiso 1 1 calc R . .
Si2 Si 0.09607(6) -0.16450(3) 0.83153(4) 0.03956(17) Uani 1 1 d . . .
C16 C -0.0021(3) -0.19518(19) 0.8832(2) 0.0954(15) Uani 1 1 d . . .
H20 H 0.0244 -0.2356 0.9070 0.143 Uiso 1 1 calc R . .
H21 H -0.0721 -0.2023 0.8498 0.143 Uiso 1 1 calc R . .
H22 H -0.0102 -0.1637 0.9200 0.143 Uiso 1 1 calc R . .
C17 C 0.1207(3) -0.23117(13) 0.77160(18) 0.0605(8) Uani 1 1 d . . .
H23 H 0.1581 -0.2145 0.7356 0.091 Uiso 1 1 calc R . .
H24 H 0.0517 -0.2500 0.7467 0.091 Uiso 1 1 calc R . .
H25 H 0.1654 -0.2640 0.8010 0.091 Uiso 1 1 calc R . .
C18 C 0.2260(2) -0.14525(14) 0.89667(15) 0.0551(7) Uani 1 1 d . . .
H26 H 0.2576 -0.1846 0.9206 0.083 Uiso 1 1 calc R . .
H27 H 0.2126 -0.1150 0.9332 0.083 Uiso 1 1 calc R . .
H28 H 0.2759 -0.1260 0.8704 0.083 Uiso 1 1 calc R . .
Si3 Si 0.42001(8) -0.08786(5) 0.69685(5) 0.0296(2) Uani 0.6306(12) 1 d P A 1
C19 C 0.3331(2) -0.15744(12) 0.6956(2) 0.0627(9) Uani 1 1 d . . .
H29 H 0.2941 -0.1534 0.7344 0.094 Uiso 0.6306(12) 1 calc PR A 1
H30 H 0.3772 -0.1964 0.7032 0.094 Uiso 0.6306(12) 1 calc PR A 1
H31 H 0.2814 -0.1599 0.6486 0.094 Uiso 0.6306(12) 1 calc PR A 1
H32 H 0.2774 -0.1519 0.7232 0.094 Uiso 0.3694(12) 1 calc PR A 2
H33 H 0.4039 -0.1602 0.7293 0.094 Uiso 0.3694(12) 1 calc PR A 2
H34 H 0.3193 -0.1968 0.6669 0.094 Uiso 0.3694(12) 1 calc PR A 2
C20 C 0.4800(3) -0.1106(2) 0.6184(2) 0.0440(10) Uani 0.6306(12) 1 d P A 1
H35 H 0.5304 -0.0773 0.6109 0.066 Uiso 0.6306(12) 1 calc PR A 1
H36 H 0.4223 -0.1150 0.5744 0.066 Uiso 0.6306(12) 1 calc PR A 1
H37 H 0.5183 -0.1514 0.6289 0.066 Uiso 0.6306(12) 1 calc PR A 1
C21 C 0.5316(2) -0.08737(15) 0.78273(15) 0.0547(8) Uani 1 1 d . . .
H38 H 0.5776 -0.0498 0.7826 0.082 Uiso 0.6306(12) 1 calc PR A 1
H39 H 0.5749 -0.1264 0.7847 0.082 Uiso 0.6306(12) 1 calc PR A 1
H40 H 0.4999 -0.0857 0.8252 0.082 Uiso 0.6306(12) 1 calc PR A 1
H41 H 0.5126 -0.1203 0.7451 0.082 Uiso 0.3694(12) 1 calc PR A 2
H42 H 0.4895 -0.0939 0.8194 0.082 Uiso 0.3694(12) 1 calc PR A 2
H43 H 0.6086 -0.0904 0.8057 0.082 Uiso 0.3694(12) 1 calc PR A 2
Si4 Si 0.46993(7) 0.05671(5) 0.70585(5) 0.0309(2) Uani 0.6306(12) 1 d P A 1
C22 C 0.53540(19) 0.06272(14) 0.80872(14) 0.0444(6) Uani 1 1 d . . .
H44 H 0.4812 0.0767 0.8347 0.067 Uiso 0.6306(12) 1 calc PR A 1
H45 H 0.5945 0.0938 0.8165 0.067 Uiso 0.6306(12) 1 calc PR A 1
H46 H 0.5636 0.0207 0.8269 0.067 Uiso 0.6306(12) 1 calc PR A 1
H47 H 0.6125 0.0600 0.8314 0.067 Uiso 0.3694(12) 1 calc PR A 2
H48 H 0.4936 0.0563 0.8456 0.067 Uiso 0.3694(12) 1 calc PR A 2
H49 H 0.5191 0.1050 0.7865 0.067 Uiso 0.3694(12) 1 calc PR A 2
C23 C 0.5888(2) 0.02998(17) 0.66903(18) 0.0648(9) Uani 1 1 d . . .
H50 H 0.6459 0.0623 0.6804 0.097 Uiso 0.6306(12) 1 calc PR A 1
H51 H 0.5660 0.0247 0.6163 0.097 Uiso 0.6306(12) 1 calc PR A 1
H52 H 0.6160 -0.0109 0.6913 0.097 Uiso 0.6306(12) 1 calc PR A 1
H53 H 0.5784 0.0009 0.6274 0.097 Uiso 0.3694(12) 1 calc PR A 2
H54 H 0.6650 0.0304 0.6943 0.097 Uiso 0.3694(12) 1 calc PR A 2
H55 H 0.5664 0.0733 0.6521 0.097 Uiso 0.3694(12) 1 calc PR A 2
C24 C 0.4127(3) 0.14165(14) 0.66708(17) 0.0764(11) Uani 1 1 d . . .
H56 H 0.3516 0.1534 0.6877 0.115 Uiso 0.6306(12) 1 calc PR A 1
H57 H 0.3891 0.1393 0.6141 0.115 Uiso 0.6306(12) 1 calc PR A 1
H58 H 0.4695 0.1740 0.6804 0.115 Uiso 0.6306(12) 1 calc PR A 1
H59 H 0.4881 0.1276 0.6779 0.115 Uiso 0.3694(12) 1 calc PR A 2
H60 H 0.3927 0.1537 0.7122 0.115 Uiso 0.3694(12) 1 calc PR A 2
H61 H 0.4040 0.1786 0.6344 0.115 Uiso 0.3694(12) 1 calc PR A 2
Si5 Si 0.26657(7) 0.00896(5) 0.59108(5) 0.0269(2) Uani 0.6306(12) 1 d P A 1
C25 C 0.1859(2) -0.06544(14) 0.55536(13) 0.0506(7) Uani 1 1 d . . .
H62 H 0.1402 -0.0774 0.5884 0.076 Uiso 0.6306(12) 1 calc PR A 1
H63 H 0.2353 -0.1007 0.5521 0.076 Uiso 0.6306(12) 1 calc PR A 1
H64 H 0.1405 -0.0566 0.5072 0.076 Uiso 0.6306(12) 1 calc PR A 1
H65 H 0.1307 -0.0578 0.5829 0.076 Uiso 0.3694(12) 1 calc PR A 2
H66 H 0.1675 -0.1040 0.5256 0.076 Uiso 0.3694(12) 1 calc PR A 2
H67 H 0.1893 -0.0287 0.5239 0.076 Uiso 0.3694(12) 1 calc PR A 2
C26 C 0.1712(2) 0.08038(12) 0.59221(13) 0.0406(6) Uani 1 1 d . . .
H68 H 0.1290 0.0729 0.6287 0.061 Uiso 0.6306(12) 1 calc PR A 1
H69 H 0.1223 0.0849 0.5443 0.061 Uiso 0.6306(12) 1 calc PR A 1
H70 H 0.2136 0.1196 0.6042 0.061 Uiso 0.6306(12) 1 calc PR A 1
H71 H 0.1416 0.0852 0.6353 0.061 Uiso 0.3694(12) 1 calc PR A 2
H72 H 0.1399 0.0424 0.5650 0.061 Uiso 0.3694(12) 1 calc PR A 2
H73 H 0.1535 0.1184 0.5614 0.061 Uiso 0.3694(12) 1 calc PR A 2
C27 C 0.3482(4) 0.0247(3) 0.5214(2) 0.0432(10) Uani 0.6306(12) 1 d P A 1
H74 H 0.3934 0.0626 0.5355 0.065 Uiso 0.6306(12) 1 calc PR A 1
H75 H 0.2994 0.0321 0.4740 0.065 Uiso 0.6306(12) 1 calc PR A 1
H76 H 0.3940 -0.0124 0.5184 0.065 Uiso 0.6306(12) 1 calc PR A 1
Si6 Si 0.32072(5) 0.10532(4) 0.97044(3) 0.04121(18) Uani 1 1 d . . .
C28 C 0.3466(2) 0.01788(14) 0.98204(14) 0.0463(6) Uani 1 1 d . . .
H77 H 0.3817 0.0025 0.9443 0.069 Uiso 1 1 calc R . .
H78 H 0.2781 -0.0047 0.9780 0.069 Uiso 1 1 calc R . .
H79 H 0.3936 0.0098 1.0299 0.069 Uiso 1 1 calc R . .
C29 C 0.4539(2) 0.14519(15) 0.98091(16) 0.0559(8) Uani 1 1 d . . .
H80 H 0.5001 0.1339 1.0281 0.084 Uiso 1 1 calc R . .
H81 H 0.4438 0.1917 0.9780 0.084 Uiso 1 1 calc R . .
H82 H 0.4879 0.1309 0.9422 0.084 Uiso 1 1 calc R . .
C30 C 0.2578(3) 0.13549(19) 1.04468(14) 0.0704(10) Uani 1 1 d . . .
H83 H 0.3078 0.1289 1.0918 0.106 Uiso 1 1 calc R . .
H84 H 0.1908 0.1121 1.0434 0.106 Uiso 1 1 calc R . .
H85 H 0.2420 0.1812 1.0375 0.106 Uiso 1 1 calc R . .
Si7 Si 0.22537(6) 0.20342(3) 0.83973(4) 0.04151(17) Uani 1 1 d . . .
C31 C 0.3599(2) 0.22715(13) 0.82317(19) 0.0592(8) Uani 1 1 d . . .
H86 H 0.3973 0.1890 0.8115 0.089 Uiso 1 1 calc R . .
H87 H 0.4033 0.2474 0.8668 0.089 Uiso 1 1 calc R . .
H88 H 0.3492 0.2574 0.7826 0.089 Uiso 1 1 calc R . .
C32 C 0.1907(3) 0.26377(14) 0.90396(18) 0.0626(9) Uani 1 1 d . . .
H89 H 0.1830 0.3061 0.8810 0.094 Uiso 1 1 calc R . .
H90 H 0.2483 0.2651 0.9482 0.094 Uiso 1 1 calc R . .
H91 H 0.1228 0.2517 0.9162 0.094 Uiso 1 1 calc R . .
C33 C 0.1218(2) 0.20642(13) 0.75282(15) 0.0532(7) Uani 1 1 d . . .
H92 H 0.0506 0.1980 0.7622 0.080 Uiso 1 1 calc R . .
H93 H 0.1381 0.1740 0.7196 0.080 Uiso 1 1 calc R . .
H94 H 0.1221 0.2489 0.7310 0.080 Uiso 1 1 calc R . .
C34 C -0.1687(4) 0.2389(2) 0.5182(3) 0.0548(17) Uani 0.592(8) 1 d P B 1
C35 C -0.2707(13) 0.2344(8) 0.5312(6) 0.058(3) Uani 0.592(8) 1 d P B 1
H95 H -0.3278 0.2589 0.5027 0.069 Uiso 0.592(8) 1 calc PR B 1
C36 C -0.2907(6) 0.1952(3) 0.5848(4) 0.0634(19) Uani 0.592(8) 1 d P B 1
H96 H -0.3615 0.1918 0.5927 0.076 Uiso 0.592(8) 1 calc PR B 1
C37 C -0.2072(5) 0.1607(3) 0.6271(3) 0.0642(19) Uani 0.592(8) 1 d P B 1
H97 H -0.2202 0.1339 0.6647 0.077 Uiso 0.592(8) 1 calc PR B 1
C38 C -0.1074(5) 0.1651(3) 0.6152(5) 0.0572(18) Uani 0.592(8) 1 d P B 1
H98 H -0.0499 0.1413 0.6443 0.069 Uiso 0.592(8) 1 calc PR B 1
C39 C -0.0885(8) 0.2046(7) 0.5598(10) 0.062(4) Uani 0.592(8) 1 d P B 1
H99 H -0.0179 0.2073 0.5514 0.074 Uiso 0.592(8) 1 calc PR B 1
C40 C -0.1471(7) 0.2830(4) 0.4608(4) 0.080(2) Uani 0.592(8) 1 d P B 1
H100 H -0.0705 0.2813 0.4602 0.120 Uiso 0.592(8) 1 calc PR B 1
H101 H -0.1664 0.3269 0.4712 0.120 Uiso 0.592(8) 1 calc PR B 1
H102 H -0.1904 0.2698 0.4133 0.120 Uiso 0.592(8) 1 calc PR B 1
Si8 Si 0.33062(14) -0.07758(8) 0.62491(9) 0.0309(4) Uani 0.3694(12) 1 d P A 2
C41 C 0.4391(7) -0.0911(4) 0.5737(4) 0.0456(18) Uani 0.3694(12) 1 d P A 2
H103 H 0.4222 -0.1296 0.5437 0.068 Uiso 0.3694(12) 1 calc PR A 2
H104 H 0.5086 -0.0967 0.6082 0.068 Uiso 0.3694(12) 1 calc PR A 2
H105 H 0.4429 -0.0541 0.5427 0.068 Uiso 0.3694(12) 1 calc PR A 2
Si9 Si 0.49919(13) -0.00016(8) 0.73761(9) 0.0288(4) Uani 0.3694(12) 1 d P A 2
Si10 Si 0.31912(14) 0.07130(8) 0.62022(9) 0.0295(4) Uani 0.3694(12) 1 d P A 2
C42 C 0.3633(6) 0.0638(4) 0.5320(4) 0.0397(16) Uani 0.3694(12) 1 d P A 2
H106 H 0.4418 0.0587 0.5421 0.060 Uiso 0.3694(12) 1 calc PR A 2
H107 H 0.3424 0.1024 0.5028 0.060 Uiso 0.3694(12) 1 calc PR A 2
H108 H 0.3287 0.0264 0.5052 0.060 Uiso 0.3694(12) 1 calc PR A 2
C43 C -0.2312(9) 0.2001(4) 0.5660(5) 0.058(3) Uani 0.408(8) 1 d P B 2
C44 C -0.1223(12) 0.1864(6) 0.5873(6) 0.057(4) Uani 0.408(8) 1 d P B 2
H109 H -0.0978 0.1598 0.6284 0.068 Uiso 0.408(8) 1 calc PR B 2
C45 C -0.0498(12) 0.2093(10) 0.5521(13) 0.055(4) Uani 0.408(8) 1 d P B 2
H110 H 0.0244 0.1990 0.5678 0.066 Uiso 0.408(8) 1 calc PR B 2
C46 C -0.0876(6) 0.2495(4) 0.4906(4) 0.050(2) Uani 0.408(8) 1 d P B 2
H111 H -0.0387 0.2673 0.4649 0.061 Uiso 0.408(8) 1 calc PR B 2
C47 C -0.1973(8) 0.2622(4) 0.4692(5) 0.057(2) Uani 0.408(8) 1 d P B 2
H112 H -0.2229 0.2891 0.4284 0.069 Uiso 0.408(8) 1 calc PR B 2
C48 C -0.269(2) 0.2375(12) 0.5046(7) 0.055(4) Uani 0.408(8) 1 d P B 2
H113 H -0.3435 0.2456 0.4878 0.065 Uiso 0.408(8) 1 calc PR B 2
C49 C -0.3068(13) 0.1705(7) 0.6065(8) 0.098(5) Uani 0.408(8) 1 d P B 2
H114 H -0.2657 0.1446 0.6465 0.148 Uiso 0.408(8) 1 calc PR B 2
H115 H -0.3585 0.1432 0.5736 0.148 Uiso 0.408(8) 1 calc PR B 2
H116 H -0.3455 0.2043 0.6259 0.148 Uiso 0.408(8) 1 calc PR B 2

loop_
_atom_site_aniso_label
_atom_site_aniso_U_11
_atom_site_aniso_U_22
_atom_site_aniso_U_33
_atom_site_aniso_U_23
_atom_site_aniso_U_13
_atom_site_aniso_U_12
Ge1 0.02768(13) 0.04078(15) 0.02742(13) 0.00299(10) 0.01320(9) 0.00510(10)
C1 0.0655(19) 0.0595(18) 0.0628(18) 0.0201(15) 0.0388(16) 0.0348(15)
C2 0.0321(13) 0.076(2) 0.0438(15) 0.0116(14) 0.0119(11) 0.0105(13)
C3 0.0375(13) 0.0560(16) 0.0332(12) 0.0055(11) 0.0188(11) 0.0082(11)
C4 0.0210(10) 0.0326(11) 0.0201(9) 0.0040(8) 0.0059(8) 0.0043(8)
C5 0.0205(10) 0.0272(10) 0.0219(9) 0.0066(8) 0.0030(8) 0.0014(8)
C6 0.0235(10) 0.0233(10) 0.0217(9) 0.0001(8) 0.0049(8) 0.0008(8)
C7 0.0202(9) 0.0249(10) 0.0184(9) 0.0023(8) 0.0032(7) 0.0030(8)
C8 0.0234(10) 0.0233(10) 0.0232(10) -0.0003(8) 0.0047(8) -0.0014(8)
C9 0.0236(10) 0.0285(11) 0.0194(9) -0.0004(8) 0.0018(8) 0.0039(8)
C10 0.0257(11) 0.0282(11) 0.0331(11) 0.0041(9) 0.0122(9) -0.0001(9)
C11 0.0227(10) 0.0276(11) 0.0216(10) -0.0024(8) 0.0071(8) -0.0011(8)
C12 0.0266(11) 0.0393(13) 0.0271(11) -0.0103(9) 0.0055(9) 0.0014(9)
Si1 0.0266(3) 0.0357(3) 0.0422(4) 0.0037(3) 0.0049(3) -0.0079(3)
C13 0.0392(14) 0.0482(15) 0.0481(15) 0.0117(12) -0.0019(11) -0.0014(12)
C14 0.0298(13) 0.0597(18) 0.073(2) 0.0009(15) 0.0100(13) -0.0129(12)
C15 0.0508(16) 0.0475(16) 0.0473(15) -0.0074(12) 0.0088(12) -0.0172(13)
Si2 0.0375(4) 0.0335(4) 0.0509(4) 0.0173(3) 0.0168(3) 0.0028(3)
C16 0.078(2) 0.084(3) 0.143(4) 0.078(3) 0.064(3) 0.023(2)
C17 0.0638(19) 0.0291(14) 0.082(2) 0.0033(14) 0.0034(16) 0.0006(13)
C18 0.0679(19) 0.0462(16) 0.0446(15) 0.0142(13) -0.0006(13) 0.0140(14)
Si3 0.0278(5) 0.0336(5) 0.0274(5) -0.0048(4) 0.0066(4) 0.0055(4)
C19 0.0438(16) 0.0282(13) 0.116(3) -0.0120(15) 0.0174(17) 0.0068(12)
C20 0.037(2) 0.053(3) 0.043(2) -0.015(2) 0.012(2) 0.0040(19)
C21 0.0531(17) 0.0635(18) 0.0419(15) 0.0002(13) -0.0006(12) 0.0293(14)
Si4 0.0239(5) 0.0373(6) 0.0331(5) -0.0045(4) 0.0095(4) -0.0071(4)
C22 0.0240(12) 0.0574(16) 0.0473(15) -0.0186(12) -0.0011(10) 0.0008(11)
C23 0.0335(14) 0.097(3) 0.071(2) -0.0368(18) 0.0281(14) -0.0265(15)
C24 0.143(3) 0.0413(16) 0.0538(18) -0.0048(14) 0.041(2) -0.0427(19)
Si5 0.0263(5) 0.0340(5) 0.0207(4) 0.0008(4) 0.0063(4) -0.0022(4)
C25 0.0558(17) 0.0670(18) 0.0261(12) -0.0083(12) 0.0032(11) -0.0265(14)
C26 0.0382(13) 0.0469(14) 0.0350(13) 0.0124(11) 0.0049(10) 0.0052(11)
C27 0.039(2) 0.064(3) 0.029(2) 0.002(2) 0.0118(17) -0.008(2)
Si6 0.0297(3) 0.0643(5) 0.0272(3) -0.0163(3) 0.0013(3) 0.0075(3)
C28 0.0307(13) 0.0725(19) 0.0333(13) 0.0042(12) 0.0022(10) 0.0059(12)
C29 0.0388(15) 0.0650(19) 0.0553(17) -0.0250(15) -0.0068(12) 0.0008(13)
C30 0.0564(18) 0.122(3) 0.0291(14) -0.0228(16) 0.0020(12) 0.0297(19)
Si7 0.0447(4) 0.0309(3) 0.0477(4) -0.0137(3) 0.0081(3) 0.0003(3)
C31 0.0584(18) 0.0342(14) 0.087(2) -0.0138(15) 0.0207(16) -0.0096(13)
C32 0.0600(19) 0.0502(17) 0.074(2) -0.0300(16) 0.0070(16) 0.0101(14)
C33 0.0656(18) 0.0401(15) 0.0497(16) 0.0028(12) 0.0042(14) 0.0079(13)
C34 0.055(4) 0.042(3) 0.066(4) 0.001(3) 0.012(3) -0.004(2)
C35 0.047(4) 0.058(4) 0.067(8) 0.012(7) 0.009(6) 0.020(3)
C36 0.051(4) 0.063(5) 0.078(5) 0.025(3) 0.018(4) 0.006(3)
C37 0.066(4) 0.056(3) 0.068(4) 0.015(3) 0.009(3) -0.004(3)
C38 0.046(3) 0.044(4) 0.069(5) -0.003(3) -0.016(3) 0.002(3)
C39 0.039(6) 0.052(5) 0.084(8) -0.021(5) -0.009(7) 0.011(6)
C40 0.086(6) 0.071(5) 0.086(5) 0.015(4) 0.030(5) -0.008(4)
Si8 0.0325(9) 0.0313(9) 0.0322(9) -0.0076(7) 0.0140(7) -0.0026(7)
C41 0.054(5) 0.046(4) 0.047(4) -0.015(4) 0.033(4) -0.002(4)
Si9 0.0223(8) 0.0356(9) 0.0290(8) -0.0009(7) 0.0069(6) 0.0014(7)
Si10 0.0361(9) 0.0293(9) 0.0254(8) 0.0045(6) 0.0117(7) 0.0038(7)
C42 0.042(4) 0.050(5) 0.029(4) 0.005(3) 0.012(3) -0.001(4)
C43 0.075(7) 0.049(5) 0.056(5) 0.000(4) 0.032(5) -0.010(5)
C44 0.087(12) 0.045(7) 0.033(6) 0.008(4) 0.002(5) 0.019(6)
C45 0.050(9) 0.043(6) 0.063(6) -0.005(5) -0.007(8) 0.022(7)
C46 0.059(5) 0.051(4) 0.046(4) 0.006(3) 0.022(3) 0.006(4)
C47 0.066(6) 0.049(5) 0.055(5) 0.012(4) 0.011(5) 0.008(4)
C48 0.054(6) 0.061(6) 0.044(8) 0.006(8) 0.003(7) 0.009(5)
C49 0.125(12) 0.093(10) 0.097(10) 0.011(7) 0.066(9) -0.019(8)

loop_
_atom_type_symbol
_atom_type_description
_atom_type_scat_dispersion_real
_atom_type_scat_dispersion_imag
_atom_type_scat_source
C C 0.0033 0.0016 'International Tables Vol C Tables 4.2.6.8 and 6.1.1.4'
H H 0.0000 0.0000 'International Tables Vol C Tables 4.2.6.8 and 6.1.1.4'
Si Si 0.0817 0.0704 'International Tables Vol C Tables 4.2.6.8 and 6.1.1.4'
Ge Ge 0.1547 1.8001 'International Tables Vol C Tables 4.2.6.8 and 6.1.1.4'

loop_
_geom_angle_atom_site_label_1
_geom_angle_atom_site_label_2
_geom_angle_atom_site_label_3
_geom_angle
_geom_angle_site_symmetry_1
C1 Ge1 C2 47.37(13) .
C1 Ge1 C4 120.85(10) .
C2 Ge1 C4 120.74(10) .
C1 Ge1 C3 115.99(11) .
C2 Ge1 C3 113.83(11) .
C4 Ge1 C3 118.57(9) .
C2 C1 Ge1 66.78(14) .
C2 C1 H1 117.0 .
Ge1 C1 H1 117.0 .
C2 C1 H2 117.0 .
Ge1 C1 H2 117.0 .
H1 C1 H2 114.1 .
C1 C2 Ge1 65.85(14) .
C1 C2 H3 117.1 .
Ge1 C2 H3 117.1 .
C1 C2 H4 117.1 .
Ge1 C2 H4 117.1 .
H3 C2 H4 114.2 .
C3 C3 Ge1 113.0(2) 3_557
C3 C3 H5 109.0 3_557
Ge1 C3 H5 109.0 .
C3 C3 H6 109.0 3_557
Ge1 C3 H6 109.0 .
H5 C3 H6 107.8 .
C5 C4 C9 119.45(18) .
C5 C4 Ge1 119.78(15) .
C9 C4 Ge1 120.76(15) .
C6 C5 C4 119.21(18) .
C6 C5 C10 119.49(18) .
C4 C5 C10 121.30(18) .
C5 C6 C7 123.09(18) .
C5 C6 H7 118.5 .
C7 C6 H7 118.5 .
C6 C7 C8 116.00(17) .
C6 C7 C11 122.02(17) .
C8 C7 C11 121.92(17) .
C9 C8 C7 123.20(19) .
C9 C8 H8 118.4 .
C7 C8 H8 118.4 .
C8 C9 C4 118.93(18) .
C8 C9 C12 119.82(18) .
C4 C9 C12 121.20(18) .
C5 C10 Si1 113.59(14) .
C5 C10 Si2 114.13(14) .
Si1 C10 Si2 119.26(12) .
C5 C10 H9 102.2 .
Si1 C10 H9 102.2 .
Si2 C10 H9 102.2 .
C7 C11 Si9 111.70(14) .
C7 C11 Si5 105.79(13) .
Si9 C11 Si5 140.06(12) .
C7 C11 Si8 115.28(14) .
Si9 C11 Si8 109.46(12) .
Si5 C11 Si8 64.00(9) .
C7 C11 Si4 113.68(14) .
Si9 C11 Si4 41.28(7) .
Si5 C11 Si4 110.23(11) .
Si8 C11 Si4 130.21(12) .
C7 C11 Si3 110.16(13) .
Si9 C11 Si3 67.99(9) .
Si5 C11 Si3 111.40(10) .
Si8 C11 Si3 48.17(8) .
Si4 C11 Si3 105.70(10) .
C7 C11 Si10 104.55(13) .
Si9 C11 Si10 109.80(12) .
Si5 C11 Si10 45.55(7) .
Si8 C11 Si10 105.67(11) .
Si4 C11 Si10 69.63(9) .
Si3 C11 Si10 143.28(12) .
C9 C12 Si7 116.53(15) .
C9 C12 Si6 113.19(15) .
Si7 C12 Si6 116.62(12) .
C9 C12 H10 102.5 .
Si7 C12 H10 102.5 .
Si6 C12 H10 102.5 .
C13 Si1 C14 109.87(13) .
C13 Si1 C15 107.76(13) .
C14 Si1 C15 107.65(13) .
C13 Si1 C10 108.61(11) .
C14 Si1 C10 107.44(12) .
C15 Si1 C10 115.45(11) .
Si1 C13 H11 109.5 .
Si1 C13 H12 109.5 .
H11 C13 H12 109.5 .
Si1 C13 H13 109.5 .
H11 C13 H13 109.5 .
H12 C13 H13 109.5 .
Si1 C14 H14 109.5 .
Si1 C14 H15 109.5 .
H14 C14 H15 109.5 .
Si1 C14 H16 109.5 .
H14 C14 H16 109.5 .
H15 C14 H16 109.5 .
Si1 C15 H17 109.5 .
Si1 C15 H18 109.5 .
H17 C15 H18 109.5 .
Si1 C15 H19 109.5 .
H17 C15 H19 109.5 .
H18 C15 H19 109.5 .
C18 Si2 C17 108.33(14) .
C18 Si2 C16 109.05(18) .
C17 Si2 C16 106.77(18) .
C18 Si2 C10 109.37(11) .
C17 Si2 C10 115.41(12) .
C16 Si2 C10 107.75(13) .
Si2 C16 H20 109.5 .
Si2 C16 H21 109.5 .
H20 C16 H21 109.5 .
Si2 C16 H22 109.5 .
H20 C16 H22 109.5 .
H21 C16 H22 109.5 .
Si2 C17 H23 109.5 .
Si2 C17 H24 109.5 .
H23 C17 H24 109.5 .
Si2 C17 H25 109.5 .
H23 C17 H25 109.5 .
H24 C17 H25 109.5 .
Si2 C18 H26 109.5 .
Si2 C18 H27 109.5 .
H26 C18 H27 109.5 .
Si2 C18 H28 109.5 .
H26 C18 H28 109.5 .
H27 C18 H28 109.5 .
C19 Si3 C20 98.28(18) .
C19 Si3 C21 110.39(16) .
C20 Si3 C21 108.51(17) .
C19 Si3 C11 117.94(11) .
C20 Si3 C11 113.38(17) .
C21 Si3 C11 107.86(11) .
Si3 C19 Si8 46.13(9) .
Si3 C19 H29 109.5 .
Si8 C19 H29 117.7 .
Si3 C19 H30 109.5 .
Si8 C19 H30 131.8 .
H29 C19 H30 109.5 .
Si3 C19 H31 109.5 .
Si8 C19 H31 64.0 .
H29 C19 H31 109.5 .
H30 C19 H31 109.5 .
Si3 C19 H32 114.3 .
Si8 C19 H32 109.5 .
H29 C19 H32 15.6 .
H30 C19 H32 118.7 .
H31 C19 H32 94.0 .
Si3 C19 H33 64.7 .
Si8 C19 H33 109.5 .
H29 C19 H33 93.9 .
H30 C19 H33 56.2 .
H31 C19 H33 156.2 .
H32 C19 H33 109.5 .
Si3 C19 H34 135.1 .
Si8 C19 H34 109.5 .
H29 C19 H34 115.4 .
H30 C19 H34 53.8 .
H31 C19 H34 56.9 .
H32 C19 H34 109.5 .
H33 C19 H34 109.5 .
Si3 C20 H35 109.5 .
Si3 C20 H36 109.5 .
H35 C20 H36 109.5 .
Si3 C20 H37 109.5 .
H35 C20 H37 109.5 .
H36 C20 H37 109.5 .
Si3 C21 Si9 66.49(10) .
Si3 C21 H38 109.5 .
Si9 C21 H38 48.7 .
Si3 C21 H39 109.5 .
Si9 C21 H39 145.8 .
H38 C21 H39 109.5 .
Si3 C21 H40 109.5 .
Si9 C21 H40 103.4 .
H38 C21 H40 109.5 .
H39 C21 H40 109.5 .
Si3 C21 H41 50.3 .
Si9 C21 H41 109.5 .
H38 C21 H41 127.5 .
H39 C21 H41 59.2 .
H40 C21 H41 122.8 .
Si3 C21 H42 100.4 .
Si9 C21 H42 109.5 .
H38 C21 H42 122.6 .
H39 C21 H42 104.7 .
H40 C21 H42 13.4 .
H41 C21 H42 109.5 .
Si3 C21 H43 148.9 .
Si9 C21 H43 109.5 .
H38 C21 H43 60.9 .
H39 C21 H43 55.4 .
H40 C21 H43 101.5 .
H41 C21 H43 109.5 .
H42 C21 H43 109.5 .
C23 Si4 C11 112.81(12) .
C23 Si4 C22 101.11(13) .
C11 Si4 C22 111.77(11) .
C23 Si4 C24 112.53(16) .
C11 Si4 C24 108.12(13) .
C22 Si4 C24 110.43(13) .
Si9 C22 Si4 41.38(8) .
Si9 C22 H44 119.1 .
Si4 C22 H44 109.5 .
Si9 C22 H45 129.1 .
Si4 C22 H45 109.5 .
H44 C22 H45 109.5 .
Si9 C22 H46 68.4 .
Si4 C22 H46 109.5 .
H44 C22 H46 109.5 .
H45 C22 H46 109.5 .
Si9 C22 H47 109.5 .
Si4 C22 H47 126.4 .
H44 C22 H47 123.3 .
H45 C22 H47 46.6 .
H46 C22 H47 62.9 .
Si9 C22 H48 109.5 .
Si4 C22 H48 121.9 .
H44 C22 H48 28.6 .
H45 C22 H48 120.6 .
H46 C22 H48 80.9 .
H47 C22 H48 109.5 .
Si9 C22 H49 109.5 .
Si4 C22 H49 68.2 .
H44 C22 H49 80.9 .
H45 C22 H49 63.1 .
H46 C22 H49 169.2 .
H47 C22 H49 109.5 .
H48 C22 H49 109.5 .
Si4 C23 Si9 40.10(8) .
Si4 C23 H50 109.5 .
Si9 C23 H50 125.1 .
Si4 C23 H51 109.5 .
Si9 C23 H51 122.8 .
H50 C23 H51 109.5 .
Si4 C23 H52 109.5 .
Si9 C23 H52 69.4 .
H50 C23 H52 109.5 .
H51 C23 H52 109.5 .
Si4 C23 H53 120.5 .
Si9 C23 H53 109.5 .
H50 C23 H53 124.0 .
H51 C23 H53 32.5 .
H52 C23 H53 77.1 .
Si4 C23 H54 127.3 .
Si9 C23 H54 109.5 .
H50 C23 H54 44.2 .
H51 C23 H54 121.8 .
H52 C23 H54 65.4 .
H53 C23 H54 109.5 .
Si4 C23 H55 69.5 .
Si9 C23 H55 109.5 .
H50 C23 H55 65.3 .
H51 C23 H55 77.0 .
H52 C23 H55 173.1 .
H53 C23 H55 109.5 .
H54 C23 H55 109.5 .
Si10 C24 Si4 68.57(11) .
Si10 C24 H56 84.9 .
Si4 C24 H56 109.5 .
Si10 C24 H57 59.3 .
Si4 C24 H57 109.5 .
H56 C24 H57 109.5 .
Si10 C24 H58 164.8 .
Si4 C24 H58 109.5 .
H56 C24 H58 109.5 .
H57 C24 H58 109.5 .
Si10 C24 H59 109.5 .
Si4 C24 H59 53.0 .
H56 C24 H59 145.4 .
H57 C24 H59 104.9 .
H58 C24 H59 61.5 .
Si10 C24 H60 109.5 .
Si4 C24 H60 93.1 .
H56 C24 H60 36.7 .
H57 C24 H60 145.6 .
H58 C24 H60 85.6 .
H59 C24 H60 109.5 .
Si10 C24 H61 109.5 .
Si4 C24 H61 156.0 .
H56 C24 H61 93.9 .
H57 C24 H61 55.2 .
H58 C24 H61 65.8 .
H59 C24 H61 109.5 .
H60 C24 H61 109.5 .
C27 Si5 C25 103.51(18) .
C27 Si5 C11 113.27(16) .
C25 Si5 C11 111.91(11) .
C27 Si5 C26 108.84(18) .
C25 Si5 C26 110.22(13) .
C11 Si5 C26 108.96(10) .
Si5 C25 Si8 62.11(9) .
Si5 C25 H62 109.5 .
Si8 C25 H62 98.0 .
Si5 C25 H63 109.5 .
Si8 C25 H63 56.2 .
H62 C25 H63 109.5 .
Si5 C25 H64 109.5 .
Si8 C25 H64 152.4 .
H62 C25 H64 109.5 .
H63 C25 H64 109.5 .
Si5 C25 H65 94.2 .
Si8 C25 H65 109.5 .
H62 C25 H65 25.5 .
H63 C25 H65 134.9 .
H64 C25 H65 97.0 .
Si5 C25 H66 156.2 .
Si8 C25 H66 109.5 .
H62 C25 H66 93.4 .
H63 C25 H66 54.5 .
H64 C25 H66 66.9 .
H65 C25 H66 109.5 .
Si5 C25 H67 58.6 .
Si8 C25 H67 109.5 .
H62 C25 H67 134.8 .
H63 C25 H67 115.6 .
H64 C25 H67 52.0 .
H65 C25 H67 109.5 .
H66 C25 H67 109.5 .
Si10 C26 Si5 47.08(8) .
Si10 C26 H68 118.0 .
Si5 C26 H68 109.5 .
Si10 C26 H69 131.7 .
Si5 C26 H69 109.5 .
H68 C26 H69 109.5 .
Si10 C26 H70 63.0 .
Si5 C26 H70 109.5 .
H68 C26 H70 109.5 .
H69 C26 H70 109.5 .
Si10 C26 H71 109.5 .
Si5 C26 H71 116.9 .
H68 C26 H71 18.4 .
H69 C26 H71 118.5 .
H70 C26 H71 91.1 .
Si10 C26 H72 109.5 .
Si5 C26 H72 63.2 .
H68 C26 H72 91.0 .
H69 C26 H72 59.8 .
H70 C26 H72 159.4 .
H71 C26 H72 109.5 .
Si10 C26 H73 109.5 .
Si5 C26 H73 132.8 .
H68 C26 H73 117.5 .
H69 C26 H73 50.2 .
H70 C26 H73 60.0 .
H71 C26 H73 109.5 .
H72 C26 H73 109.5 .
Si5 C27 H74 109.5 .
Si5 C27 H75 109.5 .
H74 C27 H75 109.5 .
Si5 C27 H76 109.5 .
H74 C27 H76 109.5 .
H75 C27 H76 109.5 .
C29 Si6 C28 107.12(13) .
C29 Si6 C30 107.80(15) .
C28 Si6 C30 109.60(15) .
C29 Si6 C12 115.20(13) .
C28 Si6 C12 110.06(11) .
C30 Si6 C12 106.98(11) .
Si6 C28 H77 109.5 .
Si6 C28 H78 109.5 .
H77 C28 H78 109.5 .
Si6 C28 H79 109.5 .
H77 C28 H79 109.5 .
H78 C28 H79 109.5 .
Si6 C29 H80 109.5 .
Si6 C29 H81 109.5 .
H80 C29 H81 109.5 .
Si6 C29 H82 109.5 .
H80 C29 H82 109.5 .
H81 C29 H82 109.5 .
Si6 C30 H83 109.5 .
Si6 C30 H84 109.5 .
H83 C30 H84 109.5 .
Si6 C30 H85 109.5 .
H83 C30 H85 109.5 .
H84 C30 H85 109.5 .
C33 Si7 C32 109.07(14) .
C33 Si7 C31 109.47(15) .
C32 Si7 C31 106.89(14) .
C33 Si7 C12 108.15(11) .
C32 Si7 C12 107.90(13) .
C31 Si7 C12 115.23(12) .
Si7 C31 H86 109.5 .
Si7 C31 H87 109.5 .
H86 C31 H87 109.5 .
Si7 C31 H88 109.5 .
H86 C31 H88 109.5 .
H87 C31 H88 109.5 .
Si7 C32 H89 109.5 .
Si7 C32 H90 109.5 .
H89 C32 H90 109.5 .
Si7 C32 H91 109.5 .
H89 C32 H91 109.5 .
H90 C32 H91 109.5 .
Si7 C33 H92 109.5 .
Si7 C33 H93 109.5 .
H92 C33 H93 109.5 .
Si7 C33 H94 109.5 .
H92 C33 H94 109.5 .
H93 C33 H94 109.5 .
C39 C34 C35 118.7(9) .
C39 C34 C40 120.7(8) .
C35 C34 C40 120.5(8) .
C36 C35 C34 120.9(11) .
C36 C35 H95 119.5 .
C34 C35 H95 119.5 .
C35 C36 C37 119.4(9) .
C35 C36 H96 120.3 .
C37 C36 H96 120.3 .
C38 C37 C36 120.1(7) .
C38 C37 H97 120.0 .
C36 C37 H97 120.0 .
C37 C38 C39 119.9(7) .
C37 C38 H98 120.1 .
C39 C38 H98 120.1 .
C34 C39 C38 121.0(8) .
C34 C39 H99 119.5 .
C38 C39 H99 119.5 .
C34 C40 H100 109.5 .
C34 C40 H101 109.5 .
H100 C40 H101 109.5 .
C34 C40 H102 109.5 .
H100 C40 H102 109.5 .
H101 C40 H102 109.5 .
C41 Si8 C11 114.2(2) .
C41 Si8 C25 110.6(3) .
C11 Si8 C25 106.34(13) .
C41 Si8 C19 107.4(3) .
C11 Si8 C19 105.67(13) .
C25 Si8 C19 112.75(13) .
Si8 C41 H103 109.5 .
Si8 C41 H104 109.5 .
H103 C41 H104 109.5 .
Si8 C41 H105 109.5 .
H103 C41 H105 109.5 .
H104 C41 H105 109.5 .
C22 Si9 C11 116.62(12) .
C22 Si9 C21 109.79(14) .
C11 Si9 C21 105.37(13) .
C22 Si9 C23 99.34(14) .
C11 Si9 C23 108.56(14) .
C21 Si9 C23 117.64(16) .
C26 Si10 C42 104.3(3) .
C26 Si10 C24 121.69(17) .
C42 Si10 C24 100.8(3) .
C26 Si10 C11 108.75(12) .
C42 Si10 C11 115.3(3) .
C24 Si10 C11 106.31(14) .
Si10 C42 H106 109.5 .
Si10 C42 H107 109.5 .
H106 C42 H107 109.5 .
Si10 C42 H108 109.5 .
H106 C42 H108 109.5 .
H107 C42 H108 109.5 .
C44 C43 C48 119.2(14) .
C44 C43 C49 119.1(11) .
C48 C43 C49 121.6(14) .
C45 C44 C43 122.6(12) .
C45 C44 H109 118.7 .
C43 C44 H109 118.7 .
C44 C45 C46 118.2(13) .
C44 C45 H110 120.9 .
C46 C45 H110 120.9 .
C47 C46 C45 118.7(9) .
C47 C46 H111 120.7 .
C45 C46 H111 120.7 .
C48 C47 C46 121.9(12) .
C48 C47 H112 119.0 .
C46 C47 H112 119.0 .
C47 C48 C43 119.3(19) .
C47 C48 H113 120.3 .
C43 C48 H113 120.3 .
C43 C49 H114 109.5 .
C43 C49 H115 109.5 .
H114 C49 H115 109.5 .
C43 C49 H116 109.5 .
H114 C49 H116 109.5 .
H115 C49 H116 109.5 .

loop_
_geom_bond_atom_site_label_1
_geom_bond_atom_site_label_2
_geom_bond_distance
_geom_bond_site_symmetry_2
Ge1 C1 1.917(3) .
Ge1 C2 1.931(3) .
Ge1 C4 1.9469(19) .
Ge1 C3 1.949(2) .
C1 C2 1.546(4) .
C1 H1 0.9900 .
C1 H2 0.9900 .
C2 H3 0.9900 .
C2 H4 0.9900 .
C3 C3 1.505(4) 3_557
C3 H5 0.9900 .
C3 H6 0.9900 .
C4 C5 1.407(3) .
C4 C9 1.413(3) .
C5 C6 1.400(3) .
C5 C10 1.526(3) .
C6 C7 1.401(3) .
C6 H7 0.9500 .
C7 C8 1.405(3) .
C7 C11 1.546(3) .
C8 C9 1.398(3) .
C8 H8 0.9500 .
C9 C12 1.528(3) .
C10 Si1 1.893(2) .
C10 Si2 1.903(2) .
C10 H9 1.0000 .
C11 Si9 1.894(3) .
C11 Si5 1.906(2) .
C11 Si8 1.918(3) .
C11 Si4 1.922(2) .
C11 Si3 1.948(2) .
C11 Si10 1.990(3) .
C12 Si7 1.890(2) .
C12 Si6 1.906(2) .
C12 H10 1.0000 .
Si1 C13 1.870(3) .
Si1 C14 1.877(3) .
Si1 C15 1.879(3) .
C13 H11 0.9800 .
C13 H12 0.9800 .
C13 H13 0.9800 .
C14 H14 0.9800 .
C14 H15 0.9800 .
C14 H16 0.9800 .
C15 H17 0.9800 .
C15 H18 0.9800 .
C15 H19 0.9800 .
Si2 C18 1.868(3) .
Si2 C17 1.869(3) .
Si2 C16 1.871(3) .
C16 H20 0.9800 .
C16 H21 0.9800 .
C16 H22 0.9800 .
C17 H23 0.9800 .
C17 H24 0.9800 .
C17 H25 0.9800 .
C18 H26 0.9800 .
C18 H27 0.9800 .
C18 H28 0.9800 .
Si3 C19 1.825(3) .
Si3 C20 1.882(4) .
Si3 C21 1.900(3) .
C19 Si8 2.136(4) .
C19 H29 0.9800 .
C19 H30 0.9800 .
C19 H31 0.9800 .
C19 H32 0.9800 .
C19 H33 0.9800 .
C19 H34 0.9800 .
C20 H35 0.9800 .
C20 H36 0.9800 .
C20 H37 0.9800 .
C21 Si9 2.015(3) .
C21 H38 0.9800 .
C21 H39 0.9800 .
C21 H40 0.9800 .
C21 H41 0.9800 .
C21 H42 0.9800 .
C21 H43 0.9800 .
Si4 C23 1.892(3) .
Si4 C22 1.940(3) .
Si4 C24 1.994(4) .
C22 Si9 1.862(3) .
C22 H44 0.9800 .
C22 H45 0.9800 .
C22 H46 0.9800 .
C22 H47 0.9800 .
C22 H48 0.9800 .
C22 H49 0.9800 .
C23 Si9 2.017(3) .
C23 H50 0.9800 .
C23 H51 0.9800 .
C23 H52 0.9800 .
C23 H53 0.9800 .
C23 H54 0.9800 .
C23 H55 0.9800 .
C24 Si10 1.972(3) .
C24 H56 0.9800 .
C24 H57 0.9800 .
C24 H58 0.9800 .
C24 H59 0.9800 .
C24 H60 0.9800 .
C24 H61 0.9800 .
Si5 C27 1.887(4) .
Si5 C25 1.901(3) .
Si5 C26 1.929(3) .
C25 Si8 2.023(3) .
C25 H62 0.9800 .
C25 H63 0.9800 .
C25 H64 0.9800 .
C25 H65 0.9800 .
C25 H66 0.9800 .
C25 H67 0.9800 .
C26 Si10 1.849(3) .
C26 H68 0.9800 .
C26 H69 0.9800 .
C26 H70 0.9800 .
C26 H71 0.9800 .
C26 H72 0.9800 .
C26 H73 0.9800 .
C27 H74 0.9800 .
C27 H75 0.9800 .
C27 H76 0.9800 .
Si6 C29 1.861(3) .
Si6 C28 1.861(3) .
Si6 C30 1.880(3) .
C28 H77 0.9800 .
C28 H78 0.9800 .
C28 H79 0.9800 .
C29 H80 0.9800 .
C29 H81 0.9800 .
C29 H82 0.9800 .
C30 H83 0.9800 .
C30 H84 0.9800 .
C30 H85 0.9800 .
Si7 C33 1.860(3) .
Si7 C32 1.874(3) .
Si7 C31 1.879(3) .
C31 H86 0.9800 .
C31 H87 0.9800 .
C31 H88 0.9800 .
C32 H89 0.9800 .
C32 H90 0.9800 .
C32 H91 0.9800 .
C33 H92 0.9800 .
C33 H93 0.9800 .
C33 H94 0.9800 .
C34 C39 1.345(17) .
C34 C35 1.381(17) .
C34 C40 1.499(10) .
C35 C36 1.375(14) .
C35 H95 0.9500 .
C36 C37 1.379(9) .
C36 H96 0.9500 .
C37 C38 1.346(10) .
C37 H97 0.9500 .
C38 C39 1.399(19) .
C38 H98 0.9500 .
C39 H99 0.9500 .
C40 H100 0.9800 .
C40 H101 0.9800 .
C40 H102 0.9800 .
Si8 C41 1.883(7) .
C41 H103 0.9800 .
C41 H104 0.9800 .
C41 H105 0.9800 .
Si10 C42 1.888(7) .
C42 H106 0.9800 .
C42 H107 0.9800 .
C42 H108 0.9800 .
C43 C44 1.384(19) .
C43 C48 1.392(18) .
C43 C49 1.496(13) .
C44 C45 1.34(2) .
C44 H109 0.9500 .
C45 C46 1.43(2) .
C45 H110 0.9500 .
C46 C47 1.390(13) .
C46 H111 0.9500 .
C47 C48 1.35(2) .
C47 H112 0.9500 .
C48 H113 0.9500 .
C49 H114 0.9800 .
C49 H115 0.9800 .
C49 H116 0.9800 .

loop_
_geom_torsion_atom_site_label_1
_geom_torsion_atom_site_label_2
_geom_torsion_atom_site_label_3
_geom_torsion_atom_site_label_4
_geom_torsion
_geom_torsion_site_symmetry_4
C4 Ge1 C1 C2 105.04(16) .
C3 Ge1 C1 C2 -99.32(17) .
C4 Ge1 C2 C1 -105.27(16) .
C3 Ge1 C2 C1 104.16(16) .
C1 Ge1 C3 C3 21.8(3) 3_557
C2 Ge1 C3 C3 -30.7(3) 3_557
C4 Ge1 C3 C3 178.0(2) 3_557
C1 Ge1 C4 C5 -118.32(19) .
C2 Ge1 C4 C5 -62.6(2) .
C3 Ge1 C4 C5 86.65(18) .
C1 Ge1 C4 C9 62.6(2) .
C2 Ge1 C4 C9 118.39(18) .
C3 Ge1 C4 C9 -92.40(19) .
C9 C4 C5 C6 -3.7(3) .
Ge1 C4 C5 C6 177.25(14) .
C9 C4 C5 C10 175.49(18) .
Ge1 C4 C5 C10 -3.6(3) .
C4 C5 C6 C7 1.5(3) .
C10 C5 C6 C7 -177.66(18) .
C5 C6 C7 C8 0.6(3) .
C5 C6 C7 C11 -176.67(18) .
C6 C7 C8 C9 -0.5(3) .
C11 C7 C8 C9 176.72(18) .
C7 C8 C9 C4 -1.6(3) .
C7 C8 C9 C12 175.99(18) .
C5 C4 C9 C8 3.7(3) .
Ge1 C4 C9 C8 -177.22(15) .
C5 C4 C9 C12 -173.85(18) .
Ge1 C4 C9 C12 5.2(3) .
C6 C5 C10 Si1 -68.8(2) .
C4 C5 C10 Si1 111.97(18) .
C6 C5 C10 Si2 72.4(2) .
C4 C5 C10 Si2 -106.77(19) .
C6 C7 C11 Si9 -125.94(18) .
C8 C7 C11 Si9 57.0(2) .
C6 C7 C11 Si5 68.1(2) .
C8 C7 C11 Si5 -109.00(18) .
C6 C7 C11 Si8 -0.2(2) .
C8 C7 C11 Si8 -177.26(16) .
C6 C7 C11 Si4 -170.82(15) .
C8 C7 C11 Si4 12.1(2) .
C6 C7 C11 Si3 -52.4(2) .
C8 C7 C11 Si3 130.50(17) .
C6 C7 C11 Si10 115.37(18) .
C8 C7 C11 Si10 -61.7(2) .
C8 C9 C12 Si7 55.3(2) .
C4 C9 C12 Si7 -127.12(18) .
C8 C9 C12 Si6 -84.0(2) .
C4 C9 C12 Si6 93.5(2) .
C5 C10 Si1 C13 -28.40(19) .
Si2 C10 Si1 C13 -167.50(13) .
C5 C10 Si1 C14 -147.19(17) .
Si2 C10 Si1 C14 73.70(16) .
C5 C10 Si1 C15 92.72(18) .
Si2 C10 Si1 C15 -46.39(16) .
C5 C10 Si2 C18 21.8(2) .
Si1 C10 Si2 C18 160.73(14) .
C5 C10 Si2 C17 -100.58(18) .
Si1 C10 Si2 C17 38.32(18) .
C5 C10 Si2 C16 140.2(2) .
Si1 C10 Si2 C16 -80.9(2) .
C7 C11 Si3 C19 47.8(2) .
Si9 C11 Si3 C19 153.84(16) .
Si5 C11 Si3 C19 -69.29(18) .
Si8 C11 Si3 C19 -58.60(16) .
Si4 C11 Si3 C19 170.98(15) .
Si10 C11 Si3 C19 -112.2(2) .
C7 C11 Si3 C20 161.78(18) .
Si9 C11 Si3 C20 -92.17(17) .
Si5 C11 Si3 C20 44.71(19) .
Si8 C11 Si3 C20 55.40(17) .
Si4 C11 Si3 C20 -75.02(18) .
Si10 C11 Si3 C20 1.8(3) .
C7 C11 Si3 C21 -78.04(17) .
Si9 C11 Si3 C21 28.01(13) .
Si5 C11 Si3 C21 164.89(13) .
Si8 C11 Si3 C21 175.58(14) .
Si4 C11 Si3 C21 45.16(15) .
Si10 C11 Si3 C21 122.0(2) .
C20 Si3 C19 Si8 -69.67(16) .
C21 Si3 C19 Si8 176.98(13) .
C11 Si3 C19 Si8 52.40(12) .
C19 Si3 C21 Si9 -156.67(13) .
C20 Si3 C21 Si9 96.68(18) .
C11 Si3 C21 Si9 -26.51(12) .
C7 C11 Si4 C23 158.40(17) .
Si9 C11 Si4 C23 61.93(16) .
Si5 C11 Si4 C23 -83.04(17) .
Si8 C11 Si4 C23 -10.5(2) .
Si3 C11 Si4 C23 37.46(17) .
Si10 C11 Si4 C23 -104.15(15) .
C7 C11 Si4 C22 45.25(18) .
Si9 C11 Si4 C22 -51.22(12) .
Si5 C11 Si4 C22 163.81(11) .
Si8 C11 Si4 C22 -123.66(16) .
Si3 C11 Si4 C22 -75.69(13) .
Si10 C11 Si4 C22 142.70(11) .
C7 C11 Si4 C24 -76.50(17) .
Si9 C11 Si4 C24 -172.96(14) .
Si5 C11 Si4 C24 42.07(15) .
Si8 C11 Si4 C24 114.59(17) .
Si3 C11 Si4 C24 162.56(12) .
Si10 C11 Si4 C24 20.96(12) .
C23 Si4 C22 Si9 -67.95(14) .
C11 Si4 C22 Si9 52.31(12) .
C24 Si4 C22 Si9 172.72(15) .
C11 Si4 C23 Si9 -58.08(12) .
C22 Si4 C23 Si9 61.43(12) .
C24 Si4 C23 Si9 179.25(15) .
C23 Si4 C24 Si10 103.95(14) .
C11 Si4 C24 Si10 -21.32(13) .
C22 Si4 C24 Si10 -143.89(11) .
C7 C11 Si5 C27 164.9(2) .
Si9 C11 Si5 C27 5.4(3) .
Si8 C11 Si5 C27 -84.3(2) .
Si4 C11 Si5 C27 41.6(2) .
Si3 C11 Si5 C27 -75.4(2) .
Si10 C11 Si5 C27 69.8(2) .
C7 C11 Si5 C25 -78.57(17) .
Si9 C11 Si5 C25 122.0(2) .
Si8 C11 Si5 C25 32.27(13) .
Si4 C11 Si5 C25 158.13(13) .
Si3 C11 Si5 C25 41.12(15) .
Si10 C11 Si5 C25 -173.64(14) .
C7 C11 Si5 C26 43.57(16) .
Si9 C11 Si5 C26 -115.9(2) .
Si8 C11 Si5 C26 154.41(11) .
Si4 C11 Si5 C26 -79.73(13) .
Si3 C11 Si5 C26 163.26(11) .
Si10 C11 Si5 C26 -51.50(11) .
C27 Si5 C25 Si8 91.32(17) .
C11 Si5 C25 Si8 -31.00(12) .
C26 Si5 C25 Si8 -152.41(11) .
C27 Si5 C26 Si10 -68.75(18) .
C25 Si5 C26 Si10 178.37(12) .
C11 Si5 C26 Si10 55.22(11) .
C9 C12 Si6 C29 105.08(18) .
Si7 C12 Si6 C29 -34.22(17) .
C9 C12 Si6 C28 -16.12(19) .
Si7 C12 Si6 C28 -155.42(12) .
C9 C12 Si6 C30 -135.13(19) .
Si7 C12 Si6 C30 85.57(18) .
C9 C12 Si7 C33 41.26(19) .
Si6 C12 Si7 C33 179.20(13) .
C9 C12 Si7 C32 159.11(17) .
Si6 C12 Si7 C32 -62.95(16) .
C9 C12 Si7 C31 -81.57(19) .
Si6 C12 Si7 C31 56.37(17) .
C39 C34 C35 C36 -0.9(18) .
C40 C34 C35 C36 -178.6(10) .
C34 C35 C36 C37 1.3(17) .
C35 C36 C37 C38 -0.9(12) .
C36 C37 C38 C39 0.0(11) .
C35 C34 C39 C38 0.1(17) .
C40 C34 C39 C38 177.7(9) .
C37 C38 C39 C34 0.4(16) .
C7 C11 Si8 C41 -170.8(3) .
Si9 C11 Si8 C41 -43.9(3) .
Si5 C11 Si8 C41 93.2(3) .
Si4 C11 Si8 C41 -2.1(4) .
Si3 C11 Si8 C41 -75.7(3) .
Si10 C11 Si8 C41 74.3(3) .
C7 C11 Si8 C25 66.96(18) .
Si9 C11 Si8 C25 -166.12(12) .
Si5 C11 Si8 C25 -29.03(11) .
Si4 C11 Si8 C25 -124.27(16) .
Si3 C11 Si8 C25 162.05(14) .
Si10 C11 Si8 C25 -47.94(15) .
C7 C11 Si8 C19 -53.08(18) .
Si9 C11 Si8 C19 73.83(15) .
Si5 C11 Si8 C19 -149.08(12) .
Si4 C11 Si8 C19 115.68(16) .
Si3 C11 Si8 C19 42.00(10) .
Si10 C11 Si8 C19 -167.98(12) .
Si5 C25 Si8 C41 -94.8(3) .
Si5 C25 Si8 C11 29.66(11) .
Si5 C25 Si8 C19 145.01(13) .
Si3 C19 Si8 C41 74.6(3) .
Si3 C19 Si8 C11 -47.57(11) .
Si3 C19 Si8 C25 -163.32(15) .
Si4 C22 Si9 C11 -56.50(12) .
Si4 C22 Si9 C21 -176.20(15) .
Si4 C22 Si9 C23 59.82(13) .
C7 C11 Si9 C22 -44.1(2) .
Si5 C11 Si9 C22 114.5(2) .
Si8 C11 Si9 C22 -173.05(14) .
Si4 C11 Si9 C22 57.51(14) .
Si3 C11 Si9 C22 -147.97(15) .
Si10 C11 Si9 C22 71.38(17) .
C7 C11 Si9 C21 77.91(17) .
Si5 C11 Si9 C21 -123.40(19) .
Si8 C11 Si9 C21 -51.00(15) .
Si4 C11 Si9 C21 179.56(15) .
Si3 C11 Si9 C21 -25.92(11) .
Si10 C11 Si9 C21 -166.57(12) .
C7 C11 Si9 C23 -155.22(16) .
Si5 C11 Si9 C23 3.5(3) .
Si8 C11 Si9 C23 75.86(16) .
Si4 C11 Si9 C23 -53.58(13) .
Si3 C11 Si9 C23 100.94(13) .
Si10 C11 Si9 C23 -39.71(17) .
Si3 C21 Si9 C22 153.30(12) .
Si3 C21 Si9 C11 26.94(11) .
Si3 C21 Si9 C23 -94.17(15) .
Si4 C23 Si9 C22 -65.46(12) .
Si4 C23 Si9 C11 56.84(12) .
Si4 C23 Si9 C21 176.28(17) .
Si5 C26 Si10 C42 71.7(3) .
Si5 C26 Si10 C24 -175.71(17) .
Si5 C26 Si10 C11 -51.79(10) .
Si4 C24 Si10 C26 145.38(14) .
Si4 C24 Si10 C42 -100.2(3) .
Si4 C24 Si10 C11 20.34(13) .
C7 C11 Si10 C26 -43.36(17) .
Si9 C11 Si10 C26 -163.33(13) .
Si5 C11 Si10 C26 54.63(12) .
Si8 C11 Si10 C26 78.71(15) .
Si4 C11 Si10 C26 -153.62(13) .
Si3 C11 Si10 C26 117.2(2) .
C7 C11 Si10 C42 -160.0(3) .
Si9 C11 Si10 C42 80.0(3) .
Si5 C11 Si10 C42 -62.0(3) .
Si8 C11 Si10 C42 -37.9(3) .
Si4 C11 Si10 C42 89.8(3) .
Si3 C11 Si10 C42 0.6(4) .
C7 C11 Si10 C24 89.27(18) .
Si9 C11 Si10 C24 -30.70(18) .
Si5 C11 Si10 C24 -172.73(16) .
Si8 C11 Si10 C24 -148.66(15) .
Si4 C11 Si10 C24 -20.99(14) .
Si3 C11 Si10 C24 -110.1(2) .
C48 C43 C44 C45 2(2) .
C49 C43 C44 C45 177.6(16) .
C43 C44 C45 C46 0(3) .
C44 C45 C46 C47 -1(2) .
C45 C46 C47 C48 -0.2(19) .
C46 C47 C48 C43 2(2) .
C44 C43 C48 C47 -3(2) .
C49 C43 C48 C47 -178.8(14) .
